data_7701101
loop_
_publ_author_name
'Wozniak, Derek I.'
'Hicks, Andrew J.'
'Sabbers, William A.'
'Dobereiner, Graham E.'

_publ_section_title
;
 Imidazolyl-phenyl (IMP) anions: a modular structure for tuning solubility
 and coordinating ability.
;
_journal_issue 37
_journal_name_full 'Dalton transactions (Cambridge, England : 2003)'
_journal_page_first 14138
_journal_page_last 14155
_journal_paper_doi 10.1039/c9dt03511g
_journal_volume 48
_journal_year 2019
_chemical_formula_moiety 'C33 H46 Au N2, C49 H9 B2 F30 N2'
_chemical_formula_sum 'C82 H55 Au B2 F30 N4'
_chemical_formula_weight 1884.88
_space_group_crystal_system triclinic
_space_group_IT_number 2
_space_group_name_Hall '-P 1'
_space_group_name_H-M_alt 'P -1'
_symmetry_space_group_name_Hall '-P 1'
_symmetry_space_group_name_H-M 'P -1'
_atom_sites_solution_hydrogens geom
_audit_creation_date 2018-01-30
_audit_creation_method
;
Olex2 1.2
(compiled 2017.03.02 svn.r3394 for OlexSys, GUI svn.r5324)
;
_audit_update_record
;
2019-05-30 deposited with the CCDC.    2019-09-02 downloaded from the CCDC.
;
_cell_angle_alpha 107.7650(10)
_cell_angle_beta 90.9750(10)
_cell_angle_gamma 100.5980(10)
_cell_formula_units_Z 2
_cell_length_a 12.0598(9)
_cell_length_b 17.1612(12)
_cell_length_c 20.1955(13)
_cell_measurement_reflns_used 9946
_cell_measurement_temperature 100(2)
_cell_measurement_theta_max 27.613
_cell_measurement_theta_min 2.336
_cell_volume 3900.5(5)
_computing_cell_refinement 'SAINT v8.37A (Bruker, 2015)'
_computing_data_reduction 'SAINT v8.37A (Bruker, 2015)'
_computing_molecular_graphics 'Olex2 (Dolomanov et al., 2009)'
_computing_publication_material 'Olex2 (Dolomanov et al., 2009)'
_computing_structure_refinement 'XL (Sheldrick, 2008)'
_diffrn_ambient_temperature 100.09
_diffrn_measured_fraction_theta_full 0.996
_diffrn_measured_fraction_theta_max 0.985
_diffrn_measurement_device_type 'Bruker APEX-II CCD'
_diffrn_measurement_method '\f and \w scans'
_diffrn_radiation_type MoK\a
_diffrn_radiation_wavelength 0.71073
_diffrn_reflns_av_R_equivalents 0.0407
_diffrn_reflns_av_unetI/netI 0.0471
_diffrn_reflns_Laue_measured_fraction_full 0.996
_diffrn_reflns_Laue_measured_fraction_max 0.985
_diffrn_reflns_limit_h_max 16
_diffrn_reflns_limit_h_min -15
_diffrn_reflns_limit_k_max 22
_diffrn_reflns_limit_k_min -22
_diffrn_reflns_limit_l_max 25
_diffrn_reflns_limit_l_min -26
_diffrn_reflns_number 69473
_diffrn_reflns_point_group_measured_fraction_full 0.996
_diffrn_reflns_point_group_measured_fraction_max 0.985
_diffrn_reflns_theta_full 25.242
_diffrn_reflns_theta_max 28.269
_diffrn_reflns_theta_min 1.062
_diffrn_standards_number 0
_exptl_absorpt_coefficient_mu 2.006
_exptl_absorpt_correction_T_max 0.7456
_exptl_absorpt_correction_T_min 0.6505
_exptl_absorpt_correction_type multi-scan
_exptl_absorpt_process_details
'SADABS-2016/2 (Bruker,2016/2) was used for absorption correction. wR2(int) was 0.0539 before and 0.0418 after correction. The Ratio of minimum to maximum transmission is 0.8725. The \l/2 correction factor is Not present.'
_exptl_crystal_colour 'clear colourless'
_exptl_crystal_colour_lustre clear
_exptl_crystal_colour_primary colourless
_exptl_crystal_density_diffrn 1.605
_exptl_crystal_description plate
_exptl_crystal_F_000 1868
_exptl_crystal_size_max 0.2
_exptl_crystal_size_mid 0.18
_exptl_crystal_size_min 0.049
_refine_diff_density_max 4.956
_refine_diff_density_min -2.461
_refine_diff_density_rms 0.123
_refine_ls_extinction_method none
_refine_ls_goodness_of_fit_ref 1.058
_refine_ls_hydrogen_treatment constr
_refine_ls_matrix_type full
_refine_ls_number_parameters 1082
_refine_ls_number_reflns 19046
_refine_ls_number_restraints 0
_refine_ls_restrained_S_all 1.058
_refine_ls_R_factor_all 0.0737
_refine_ls_R_factor_gt 0.0541
_refine_ls_shift/su_max 0.001
_refine_ls_shift/su_mean 0.000
_refine_ls_structure_factor_coef Fsqd
_refine_ls_weighting_details 'w=1/[\s^2^(Fo^2^)+(0.0511P)^2^+14.8889P] where P=(Fo^2^+2Fc^2^)/3'
_refine_ls_weighting_scheme calc
_refine_ls_wR_factor_gt 0.1214
_refine_ls_wR_factor_ref 0.1310
_reflns_Friedel_coverage 0.000
_reflns_number_gt 15278
_reflns_number_total 19046
_reflns_threshold_expression 'I > 2\s(I)'
_cod_data_source_file c9dt03511g3.cif
_cod_data_source_block mo_5627_0m_a
_cod_depositor_comments 'Adding full bibliography for 7701086--7701108.cif.'
_cod_database_code 7701101
_shelx_shelxl_version_number 2014/7
_shelx_space_group_comment
;
The symmetry employed for this shelxl refinement is uniquely defined
by the following loop, which should always be used as a source of
symmetry information in preference to the above space-group names.
They are only intended as comments.
;
_olex2_refinement_description
;
1. Fixed Uiso
 At 1.2 times of:
  All C(H) groups, All C(H,H) groups
 At 1.5 times of:
  All C(H,H,H) groups
2.a Ternary CH refined with riding coordinates:
 C71(H71), C59(H59), C74(H74), C62(H62)
2.b Secondary CH2 refined with riding coordinates:
 C78(H78A,H78B), C81(H81A,H81B)
2.c Aromatic/amide H refined with riding coordinates:
 C13(H13), C2(H2), C9(H9), C50(H50), C10(H10), C5(H5), C12(H12), C3(H3),
 C4(H4), C51(H51), C11(H11), C57(H57), C56(H56), C55(H55), C67(H67), C69(H69),
 C68(H68)
2.d Idealised Me refined as rotating group:
 C72(H72A,H72B,H72C), C60(H60A,H60B,H60C), C73(H73A,H73B,H73C), C61(H61A,H61B,
 H61C), C63(H63A,H63B,H63C), C75(H75A,H75B,H75C), C77(H77A,H77B,H77C), C64(H64A,
 H64B,H64C), C76(H76A,H76B,H76C), C82(H82A,H82B,H82C)
;
_olex2_submission_special_instructions 'No special instructions were received'

loop_
_space_group_symop_operation_xyz
'x, y, z'
'-x, -y, -z'

loop_
_atom_site_label
_atom_site_type_symbol
_atom_site_fract_x
_atom_site_fract_y
_atom_site_fract_z
_atom_site_U_iso_or_equiv
_atom_site_adp_type
_atom_site_occupancy
_atom_site_site_symmetry_order
_atom_site_calc_flag
_atom_site_refinement_flags_posn
Au1 Au 0.27990(2) 0.21854(2) 0.20845(2) 0.03116(7) Uani 1 1 d .
F16 F 0.77786(19) 0.08557(14) 0.61934(12) 0.0184(5) Uani 1 1 d .
F15 F 0.58619(19) 0.39196(14) 0.78995(11) 0.0175(5) Uani 1 1 d .
F4 F 0.5852(2) 0.54628(17) 1.06656(12) 0.0255(6) Uani 1 1 d .
F30 F 0.9628(2) 0.15383(16) 0.75762(12) 0.0229(5) Uani 1 1 d .
F26 F 1.0366(2) 0.14618(15) 0.52643(11) 0.0197(5) Uani 1 1 d .
F5 F 0.6026(2) 0.39052(15) 0.99735(12) 0.0217(5) Uani 1 1 d .
F11 F 0.5542(2) 0.19259(16) 0.91111(13) 0.0259(5) Uani 1 1 d .
F25 F 1.1956(2) 0.26117(16) 0.61306(14) 0.0248(5) Uani 1 1 d .
F1 F 0.8225(2) 0.48964(15) 0.83712(12) 0.0244(5) Uani 1 1 d .
F21 F 0.8893(2) 0.40303(15) 0.66174(15) 0.0278(6) Uani 1 1 d .
F27 F 1.1403(2) 0.01973(17) 0.51450(13) 0.0289(6) Uani 1 1 d .
F17 F 0.6196(2) 0.01281(15) 0.51602(15) 0.0290(6) Uani 1 1 d .
F6 F 0.8215(2) 0.39638(18) 1.03108(13) 0.0317(6) Uani 1 1 d .
F14 F 0.3698(2) 0.33567(17) 0.74283(14) 0.0287(6) Uani 1 1 d .
F10 F 0.7406(2) 0.15907(15) 0.82947(12) 0.0238(5) Uani 1 1 d .
F29 F 1.0680(2) 0.02950(18) 0.74448(14) 0.0323(6) Uani 1 1 d .
F20 F 0.8785(2) 0.30943(17) 0.52616(14) 0.0305(6) Uani 1 1 d .
F3 F 0.6856(2) 0.67519(17) 1.02211(15) 0.0346(7) Uani 1 1 d .
F18 F 0.5859(2) 0.08657(19) 0.41729(14) 0.0370(7) Uani 1 1 d .
F28 F 1.1587(3) -0.04092(18) 0.62380(16) 0.0371(7) Uani 1 1 d .
F2 F 0.8052(3) 0.64311(16) 0.90719(15) 0.0356(7) Uani 1 1 d .
F19 F 0.7210(3) 0.2351(2) 0.42540(15) 0.0422(8) Uani 1 1 d .
F12 F 0.3403(2) 0.13973(18) 0.86506(17) 0.0377(7) Uani 1 1 d .
F24 F 1.3225(2) 0.3955(2) 0.59966(18) 0.0435(8) Uani 1 1 d .
F13 F 0.2449(2) 0.20512(19) 0.77691(18) 0.0413(8) Uani 1 1 d .
F22 F 1.0230(3) 0.53990(18) 0.6532(2) 0.0493(9) Uani 1 1 d .
F7 F 0.9176(3) 0.3116(3) 1.09469(16) 0.0562(10) Uani 1 1 d .
N3 N 0.8967(3) 0.27779(19) 0.72032(15) 0.0116(6) Uani 1 1 d .
F23 F 1.2413(3) 0.5384(2) 0.6207(2) 0.0571(10) Uani 1 1 d .
N4 N 0.8026(3) 0.3221(2) 0.81461(15) 0.0130(6) Uani 1 1 d .
N1 N 0.4093(3) 0.2974(2) 0.34901(18) 0.0200(7) Uani 1 1 d .
F9 F 0.8415(3) 0.0757(2) 0.89441(18) 0.0521(9) Uani 1 1 d .
N2 N 0.5198(3) 0.2580(2) 0.2690(2) 0.0246(8) Uani 1 1 d .
F8 F 0.9325(4) 0.1499(3) 1.0283(2) 0.0669(11) Uani 1 1 d .
C7 C 0.7943(3) 0.2794(2) 0.74605(18) 0.0117(7) Uani 1 1 d .
C8 C 0.6847(3) 0.2424(2) 0.70292(18) 0.0114(7) Uani 1 1 d .
C1 C 0.9184(3) 0.3505(2) 0.83448(19) 0.0153(7) Uani 1 1 d .
C38 C 1.0004(3) 0.1620(2) 0.64425(19) 0.0128(7) Uani 1 1 d .
C19 C 0.5154(4) 0.2290(3) 0.8670(2) 0.0200(8) Uani 1 1 d .
C28 C 0.6446(3) 0.5318(3) 1.0099(2) 0.0207(9) Uani 1 1 d .
C14 C 0.5850(3) 0.2918(2) 0.84853(19) 0.0139(7) Uani 1 1 d .
C44 C 0.8372(3) 0.2034(2) 0.58166(18) 0.0129(7) Uani 1 1 d .
C13 C 0.6215(3) 0.1655(2) 0.70240(19) 0.0151(7) Uani 1 1 d .
H13 H 0.6483 0.1353 0.7296 0.018 Uiso 1 1 calc R
C6 C 0.9768(3) 0.3218(2) 0.77662(19) 0.0144(7) Uani 1 1 d .
C2 C 0.9747(3) 0.4001(3) 0.8986(2) 0.0219(9) Uani 1 1 d .
H2 H 0.9343 0.4221 0.9377 0.026 Uiso 1 1 calc R
C9 C 0.6446(3) 0.2857(2) 0.6625(2) 0.0162(8) Uani 1 1 d .
H9 H 0.6874 0.3378 0.6621 0.019 Uiso 1 1 calc R
C43 C 1.0443(3) 0.1206(2) 0.5830(2) 0.0159(8) Uani 1 1 d .
C50 C 0.5166(4) 0.3150(3) 0.3812(2) 0.0266(10) Uani 1 1 d .
H50 H 0.5375 0.3397 0.4297 0.032 Uiso 1 1 calc R
C32 C 1.0310(3) 0.3216(2) 0.6349(2) 0.0158(7) Uani 1 1 d .
C52 C 0.4102(4) 0.2614(3) 0.2794(2) 0.0217(9) Uani 1 1 d .
C10 C 0.5421(3) 0.2527(3) 0.6229(2) 0.0192(8) Uani 1 1 d .
H10 H 0.5148 0.2828 0.5958 0.023 Uiso 1 1 calc R
C45 C 0.7665(3) 0.1265(2) 0.57313(19) 0.0140(7) Uani 1 1 d .
C15 C 0.5289(3) 0.3268(2) 0.80789(19) 0.0148(7) Uani 1 1 d .
C26 C 0.7194(3) 0.4311(3) 0.91606(19) 0.0165(8) Uani 1 1 d .
C5 C 1.0951(3) 0.3351(3) 0.7820(2) 0.0187(8) Uani 1 1 d .
H5 H 1.1356 0.3127 0.7430 0.022 Uiso 1 1 calc R
C31 C 0.7662(3) 0.4993(3) 0.8952(2) 0.0187(8) Uani 1 1 d .
C20 C 0.7723(3) 0.2828(3) 0.9255(2) 0.0201(8) Uani 1 1 d .
C12 C 0.5193(3) 0.1330(3) 0.6621(2) 0.0184(8) Uani 1 1 d .
H12 H 0.4765 0.0806 0.6618 0.022 Uiso 1 1 calc R
C47 C 0.6664(4) 0.1239(3) 0.4702(2) 0.0222(9) Uani 1 1 d .
C37 C 0.9965(4) 0.3972(3) 0.6459(2) 0.0223(9) Uani 1 1 d .
C49 C 0.8172(3) 0.2364(3) 0.5288(2) 0.0182(8) Uani 1 1 d .
C39 C 1.0086(3) 0.1263(2) 0.6966(2) 0.0169(8) Uani 1 1 d .
C46 C 0.6824(3) 0.0874(3) 0.5199(2) 0.0196(8) Uani 1 1 d .
C42 C 1.0981(3) 0.0547(3) 0.5754(2) 0.0201(8) Uani 1 1 d .
C16 C 0.4172(3) 0.2995(3) 0.7832(2) 0.0201(8) Uani 1 1 d .
C27 C 0.6567(3) 0.4521(3) 0.9741(2) 0.0167(8) Uani 1 1 d .
C33 C 1.1440(4) 0.3262(3) 0.6202(2) 0.0211(8) Uani 1 1 d .
C29 C 0.6956(4) 0.5966(3) 0.9879(2) 0.0236(9) Uani 1 1 d .
C48 C 0.7342(4) 0.1986(3) 0.4746(2) 0.0245(9) Uani 1 1 d .
C3 C 1.0909(4) 0.4157(3) 0.9029(2) 0.0247(9) Uani 1 1 d .
H3 H 1.1316 0.4503 0.9456 0.030 Uiso 1 1 calc R
C4 C 1.1507(3) 0.3819(3) 0.8458(2) 0.0226(9) Uani 1 1 d .
H4 H 1.2310 0.3914 0.8511 0.027 Uiso 1 1 calc R
C40 C 1.0622(4) 0.0599(3) 0.6912(2) 0.0223(9) Uani 1 1 d .
C58 C 0.2368(4) 0.2511(3) 0.3998(2) 0.0249(9) Uani 1 1 d .
C53 C 0.3079(4) 0.3150(3) 0.3826(2) 0.0220(9) Uani 1 1 d .
C35 C 1.1745(4) 0.4690(3) 0.6258(3) 0.0356(12) Uani 1 1 d .
C51 C 0.5857(4) 0.2909(3) 0.3311(3) 0.0288(10) Uani 1 1 d .
H51 H 0.6652 0.2956 0.3373 0.035 Uiso 1 1 calc R
C21 C 0.8203(4) 0.3164(3) 0.9938(2) 0.0265(10) Uani 1 1 d .
C65 C 0.5591(4) 0.2260(3) 0.2006(3) 0.0299(10) Uani 1 1 d .
C17 C 0.3537(3) 0.2343(3) 0.8010(2) 0.0252(10) Uani 1 1 d .
C30 C 0.7562(4) 0.5805(3) 0.9300(2) 0.0245(9) Uani 1 1 d .
C25 C 0.7842(4) 0.2007(3) 0.8956(2) 0.0239(9) Uani 1 1 d .
C34 C 1.2139(4) 0.3970(3) 0.6151(3) 0.0297(10) Uani 1 1 d .
C41 C 1.1077(4) 0.0238(3) 0.6300(2) 0.0230(9) Uani 1 1 d .
C11 C 0.4794(3) 0.1764(3) 0.6223(2) 0.0203(8) Uani 1 1 d .
H11 H 0.4094 0.1539 0.5948 0.024 Uiso 1 1 calc R
C54 C 0.2841(4) 0.3941(3) 0.3939(2) 0.0288(10) Uani 1 1 d .
C66 C 0.5767(4) 0.2803(3) 0.1602(3) 0.0309(10) Uani 1 1 d .
C18 C 0.4029(4) 0.2003(3) 0.8441(2) 0.0249(9) Uani 1 1 d .
C57 C 0.1387(4) 0.2699(3) 0.4303(3) 0.0344(11) Uani 1 1 d .
H57 H 0.0879 0.2284 0.4428 0.041 Uiso 1 1 calc R
C36 C 1.0642(4) 0.4694(3) 0.6423(3) 0.0336(11) Uani 1 1 d .
C71 C 0.5681(4) 0.3715(3) 0.1888(3) 0.0313(11) Uani 1 1 d .
H71 H 0.5477 0.3826 0.2381 0.038 Uiso 1 1 calc R
C72 C 0.6817(5) 0.4283(4) 0.1890(3) 0.0429(13) Uani 1 1 d .
H72A H 0.7408 0.4124 0.2132 0.064 Uiso 1 1 calc GR
H72B H 0.6770 0.4864 0.2132 0.064 Uiso 1 1 calc GR
H72C H 0.7001 0.4224 0.1409 0.064 Uiso 1 1 calc GR
B1 B 0.7182(4) 0.3315(3) 0.8764(2) 0.0153(8) Uani 1 1 d .
C59 C 0.2687(4) 0.1668(3) 0.3879(3) 0.0289(10) Uani 1 1 d .
H59 H 0.3260 0.1604 0.3524 0.035 Uiso 1 1 calc R
C22 C 0.8744(5) 0.2738(4) 1.0283(3) 0.0410(13) Uani 1 1 d .
C56 C 0.1141(5) 0.3486(4) 0.4427(3) 0.0393(12) Uani 1 1 d .
H56 H 0.0467 0.3603 0.4638 0.047 Uiso 1 1 calc R
B2 B 0.9398(4) 0.2409(3) 0.6448(2) 0.0126(8) Uani 1 1 d .
C55 C 0.1848(5) 0.4097(3) 0.4251(3) 0.0359(12) Uani 1 1 d .
H55 H 0.1662 0.4632 0.4341 0.043 Uiso 1 1 calc R
C74 C 0.5558(6) 0.0881(4) 0.2246(3) 0.0485(15) Uani 1 1 d .
H74 H 0.5314 0.1210 0.2700 0.058 Uiso 1 1 calc R
C70 C 0.5729(5) 0.1437(3) 0.1782(3) 0.0417(13) Uani 1 1 d .
C62 C 0.3613(5) 0.4617(3) 0.3728(3) 0.0406(13) Uani 1 1 d .
H62 H 0.4349 0.4433 0.3625 0.049 Uiso 1 1 calc R
C60 C 0.3227(5) 0.1629(3) 0.4554(3) 0.0371(12) Uani 1 1 d .
H60A H 0.3887 0.2085 0.4719 0.056 Uiso 1 1 calc GR
H60B H 0.3464 0.1093 0.4467 0.056 Uiso 1 1 calc GR
H60C H 0.2675 0.1685 0.4908 0.056 Uiso 1 1 calc GR
C73 C 0.4752(5) 0.3905(3) 0.1478(3) 0.0375(12) Uani 1 1 d .
H73A H 0.4915 0.3776 0.0987 0.056 Uiso 1 1 calc GR
H73B H 0.4719 0.4498 0.1668 0.056 Uiso 1 1 calc GR
H73C H 0.4023 0.3564 0.1516 0.056 Uiso 1 1 calc GR
C80 C 0.1718(6) 0.1696(4) 0.1095(3) 0.0488(15) Uani 1 1 d .
C23 C 0.8832(5) 0.1930(4) 0.9953(3) 0.0430(13) Uani 1 1 d .
C24 C 0.8365(5) 0.1553(3) 0.9277(3) 0.0362(12) Uani 1 1 d .
C61 C 0.1674(5) 0.0956(3) 0.3602(3) 0.0441(14) Uani 1 1 d .
H61A H 0.1148 0.0962 0.3968 0.066 Uiso 1 1 calc GR
H61B H 0.1931 0.0423 0.3464 0.066 Uiso 1 1 calc GR
H61C H 0.1290 0.1022 0.3198 0.066 Uiso 1 1 calc GR
C63 C 0.3118(6) 0.4699(4) 0.3059(3) 0.0488(16) Uani 1 1 d .
H63A H 0.3017 0.4161 0.2688 0.073 Uiso 1 1 calc GR
H63B H 0.3634 0.5123 0.2919 0.073 Uiso 1 1 calc GR
H63C H 0.2384 0.4865 0.3139 0.073 Uiso 1 1 calc GR
C67 C 0.6056(5) 0.2461(4) 0.0926(3) 0.0420(13) Uani 1 1 d .
H67 H 0.6178 0.2801 0.0631 0.050 Uiso 1 1 calc R
C79 C 0.1064(5) 0.1746(4) 0.1553(3) 0.0512(16) Uani 1 1 d .
C75 C 0.6692(7) 0.0635(4) 0.2399(4) 0.0636(19) Uani 1 1 d .
H75A H 0.6968 0.0334 0.1959 0.095 Uiso 1 1 calc GR
H75B H 0.6567 0.0274 0.2696 0.095 Uiso 1 1 calc GR
H75C H 0.7253 0.1140 0.2638 0.095 Uiso 1 1 calc GR
C69 C 0.6036(6) 0.1140(4) 0.1099(3) 0.0527(17) Uani 1 1 d .
H69 H 0.6154 0.0584 0.0924 0.063 Uiso 1 1 calc R
C68 C 0.6170(6) 0.1644(4) 0.0674(3) 0.0527(16) Uani 1 1 d .
H68 H 0.6342 0.1422 0.0204 0.063 Uiso 1 1 calc R
C78 C 0.0098(6) 0.1783(6) 0.1984(4) 0.065(2) Uani 1 1 d .
H78A H 0.0121 0.1411 0.2273 0.079 Uiso 1 1 calc R
H78B H -0.0609 0.1567 0.1675 0.079 Uiso 1 1 calc R
C81 C 0.2290(6) 0.1567(4) 0.0433(3) 0.0545(16) Uani 1 1 d .
H81A H 0.1707 0.1421 0.0040 0.065 Uiso 1 1 calc R
H81B H 0.2789 0.2100 0.0447 0.065 Uiso 1 1 calc R
C77 C 0.0065(8) 0.2651(7) 0.2461(4) 0.090(3) Uani 1 1 d .
H77A H 0.0145 0.3041 0.2189 0.135 Uiso 1 1 calc GR
H77B H 0.0687 0.2829 0.2826 0.135 Uiso 1 1 calc GR
H77C H -0.0658 0.2645 0.2675 0.135 Uiso 1 1 calc GR
C64 C 0.3864(7) 0.5449(4) 0.4304(4) 0.070(2) Uani 1 1 d .
H64A H 0.3164 0.5662 0.4401 0.105 Uiso 1 1 calc GR
H64B H 0.4414 0.5848 0.4157 0.105 Uiso 1 1 calc GR
H64C H 0.4177 0.5374 0.4727 0.105 Uiso 1 1 calc GR
C76 C 0.4649(8) 0.0125(5) 0.1934(5) 0.076(2) Uani 1 1 d .
H76A H 0.3928 0.0298 0.1890 0.114 Uiso 1 1 calc GR
H76B H 0.4583 -0.0230 0.2236 0.114 Uiso 1 1 calc GR
H76C H 0.4842 -0.0187 0.1472 0.114 Uiso 1 1 calc GR
C82 C 0.2959(9) 0.0920(6) 0.0299(5) 0.090(3) Uani 1 1 d .
H82A H 0.3217 0.0816 -0.0172 0.135 Uiso 1 1 calc GR
H82B H 0.2495 0.0406 0.0338 0.135 Uiso 1 1 calc GR
H82C H 0.3616 0.1103 0.0641 0.135 Uiso 1 1 calc GR

loop_
_atom_site_aniso_label
_atom_site_aniso_U_11
_atom_site_aniso_U_22
_atom_site_aniso_U_33
_atom_site_aniso_U_23
_atom_site_aniso_U_13
_atom_site_aniso_U_12
Au1 0.03807(12) 0.03163(10) 0.02308(9) 0.01226(7) -0.00119(7) -0.00081(8)
F16 0.0174(12) 0.0144(11) 0.0249(12) 0.0087(9) -0.0009(9) 0.0031(9)
F15 0.0159(12) 0.0190(11) 0.0175(11) 0.0047(9) 0.0010(9) 0.0054(9)
F4 0.0147(12) 0.0372(15) 0.0155(11) -0.0063(10) 0.0058(9) 0.0070(11)
F30 0.0286(14) 0.0289(13) 0.0168(11) 0.0111(10) 0.0079(10) 0.0122(11)
F26 0.0214(13) 0.0260(13) 0.0130(11) 0.0049(9) 0.0068(9) 0.0096(10)
F5 0.0184(12) 0.0276(13) 0.0159(11) 0.0032(10) 0.0072(9) 0.0020(10)
F11 0.0245(14) 0.0282(14) 0.0289(13) 0.0150(11) 0.0054(10) 0.0039(11)
F25 0.0126(12) 0.0280(13) 0.0340(14) 0.0089(11) 0.0089(10) 0.0053(10)
F1 0.0269(14) 0.0231(13) 0.0207(12) 0.0045(10) 0.0111(10) 0.0025(10)
F21 0.0222(13) 0.0189(12) 0.0454(16) 0.0116(11) 0.0112(11) 0.0089(10)
F27 0.0297(15) 0.0302(14) 0.0253(13) -0.0005(11) 0.0099(11) 0.0176(12)
F17 0.0193(13) 0.0147(12) 0.0440(16) -0.0006(11) -0.0102(11) -0.0012(10)
F6 0.0281(15) 0.0455(17) 0.0161(12) 0.0008(11) -0.0038(10) 0.0092(12)
F14 0.0185(13) 0.0367(15) 0.0293(13) 0.0036(11) -0.0061(10) 0.0135(11)
F10 0.0289(14) 0.0252(13) 0.0190(12) 0.0065(10) -0.0002(10) 0.0106(11)
F29 0.0379(16) 0.0365(16) 0.0347(15) 0.0225(13) 0.0023(12) 0.0181(13)
F20 0.0283(14) 0.0364(15) 0.0329(14) 0.0256(12) -0.0019(11) -0.0037(12)
F3 0.0391(17) 0.0216(13) 0.0335(15) -0.0071(11) 0.0054(12) 0.0084(12)
F18 0.0294(15) 0.0456(17) 0.0256(14) -0.0030(12) -0.0163(11) 0.0078(13)
F28 0.0412(17) 0.0295(15) 0.0485(18) 0.0117(13) 0.0072(14) 0.0270(13)
F2 0.0444(18) 0.0183(13) 0.0391(16) 0.0043(11) 0.0126(13) 0.0012(12)
F19 0.0412(18) 0.067(2) 0.0276(15) 0.0305(15) -0.0074(12) 0.0071(15)
F12 0.0210(14) 0.0313(15) 0.060(2) 0.0173(14) 0.0101(13) -0.0033(12)
F24 0.0182(14) 0.0513(19) 0.060(2) 0.0230(16) 0.0126(13) -0.0054(13)
F13 0.0124(13) 0.0380(17) 0.062(2) 0.0040(15) -0.0092(13) -0.0018(12)
F22 0.048(2) 0.0196(15) 0.084(3) 0.0225(16) 0.0100(18) 0.0056(13)
F7 0.061(2) 0.081(3) 0.0248(15) 0.0129(16) -0.0183(15) 0.020(2)
N3 0.0069(15) 0.0156(15) 0.0108(14) 0.0024(12) 0.0004(11) 0.0017(12)
F23 0.042(2) 0.0348(18) 0.095(3) 0.0330(19) 0.0117(19) -0.0142(15)
N4 0.0101(15) 0.0162(16) 0.0098(14) -0.0002(12) 0.0004(11) 0.0033(12)
N1 0.0246(19) 0.0192(17) 0.0188(16) 0.0102(14) 0.0042(14) 0.0041(14)
F9 0.074(3) 0.046(2) 0.0469(19) 0.0191(16) -0.0032(17) 0.0333(18)
N2 0.031(2) 0.0224(19) 0.0280(19) 0.0160(15) 0.0099(16) 0.0093(16)
F8 0.082(3) 0.085(3) 0.051(2) 0.034(2) -0.014(2) 0.041(2)
C7 0.0124(18) 0.0106(17) 0.0122(16) 0.0030(13) 0.0018(13) 0.0033(14)
C8 0.0080(17) 0.0125(17) 0.0107(16) -0.0007(13) 0.0018(12) 0.0015(13)
C1 0.0093(18) 0.0195(19) 0.0153(17) 0.0018(15) 0.0024(13) 0.0042(15)
C38 0.0081(17) 0.0157(18) 0.0131(16) 0.0016(14) 0.0026(13) 0.0029(14)
C19 0.017(2) 0.023(2) 0.0192(19) 0.0039(16) 0.0074(15) 0.0060(16)
C28 0.0105(19) 0.032(2) 0.0127(17) -0.0035(16) 0.0011(14) 0.0036(16)
C14 0.0104(18) 0.0182(19) 0.0111(16) 0.0011(14) 0.0033(13) 0.0041(14)
C44 0.0129(18) 0.0150(18) 0.0114(16) 0.0022(14) 0.0046(13) 0.0073(14)
C13 0.0142(19) 0.0166(18) 0.0136(17) 0.0033(14) 0.0022(14) 0.0032(15)
C6 0.0116(18) 0.0157(18) 0.0126(17) 0.0001(14) -0.0005(13) 0.0022(14)
C2 0.013(2) 0.031(2) 0.0142(18) -0.0026(16) 0.0014(14) 0.0045(17)
C9 0.0151(19) 0.0144(18) 0.0183(18) 0.0031(15) 0.0045(14) 0.0046(15)
C43 0.0150(19) 0.0161(18) 0.0151(17) 0.0027(14) -0.0006(14) 0.0029(15)
C50 0.030(3) 0.025(2) 0.028(2) 0.0156(19) -0.0018(18) 0.0021(19)
C32 0.0152(19) 0.0166(19) 0.0152(17) 0.0057(14) 0.0017(14) 0.0007(15)
C52 0.027(2) 0.019(2) 0.023(2) 0.0127(17) 0.0050(17) 0.0047(17)
C10 0.016(2) 0.023(2) 0.0188(19) 0.0042(16) -0.0003(15) 0.0095(16)
C45 0.0117(18) 0.0158(18) 0.0152(17) 0.0025(14) 0.0013(13) 0.0085(14)
C15 0.0111(18) 0.0153(18) 0.0143(17) -0.0017(14) 0.0033(13) 0.0041(14)
C26 0.0092(18) 0.024(2) 0.0121(17) 0.0014(15) -0.0006(13) 0.0004(15)
C5 0.0086(18) 0.029(2) 0.0166(18) 0.0038(16) 0.0032(14) 0.0057(16)
C31 0.0137(19) 0.022(2) 0.0160(18) 0.0005(15) 0.0030(14) 0.0028(16)
C20 0.015(2) 0.032(2) 0.0133(18) 0.0065(16) 0.0021(14) 0.0053(17)
C12 0.015(2) 0.0169(19) 0.0185(19) 0.0016(15) 0.0028(15) -0.0010(15)
C47 0.016(2) 0.030(2) 0.0155(18) -0.0025(16) -0.0047(15) 0.0083(17)
C37 0.017(2) 0.020(2) 0.028(2) 0.0071(17) 0.0026(16) 0.0002(16)
C49 0.016(2) 0.023(2) 0.0176(18) 0.0080(16) 0.0039(15) 0.0054(16)
C39 0.0142(19) 0.020(2) 0.0159(18) 0.0048(15) 0.0026(14) 0.0040(15)
C46 0.0120(19) 0.0175(19) 0.024(2) -0.0025(16) -0.0010(15) 0.0051(15)
C42 0.014(2) 0.020(2) 0.023(2) -0.0006(16) 0.0034(15) 0.0065(16)
C16 0.014(2) 0.023(2) 0.0198(19) -0.0023(16) -0.0001(15) 0.0115(16)
C27 0.0077(18) 0.025(2) 0.0148(17) 0.0020(15) 0.0005(13) 0.0030(15)
C33 0.019(2) 0.024(2) 0.0186(19) 0.0051(16) 0.0050(15) 0.0028(17)
C29 0.018(2) 0.021(2) 0.023(2) -0.0054(17) -0.0020(16) 0.0041(17)
C48 0.025(2) 0.038(3) 0.0157(19) 0.0127(18) 0.0009(16) 0.0137(19)
C3 0.014(2) 0.034(2) 0.0176(19) -0.0020(17) -0.0045(15) 0.0008(18)
C4 0.0099(19) 0.032(2) 0.020(2) 0.0007(17) -0.0008(15) 0.0033(17)
C40 0.019(2) 0.024(2) 0.027(2) 0.0125(17) -0.0026(16) 0.0056(17)
C58 0.035(3) 0.027(2) 0.0175(19) 0.0140(17) 0.0039(17) 0.0062(19)
C53 0.027(2) 0.024(2) 0.0166(19) 0.0094(16) 0.0046(16) 0.0045(18)
C35 0.031(3) 0.025(2) 0.047(3) 0.015(2) 0.004(2) -0.009(2)
C51 0.025(2) 0.031(2) 0.039(3) 0.022(2) 0.0024(19) 0.0071(19)
C21 0.022(2) 0.038(3) 0.019(2) 0.0056(18) 0.0004(16) 0.0100(19)
C65 0.033(3) 0.033(3) 0.033(2) 0.018(2) 0.016(2) 0.014(2)
C17 0.0063(19) 0.026(2) 0.033(2) -0.0045(18) -0.0003(16) 0.0017(16)
C30 0.022(2) 0.020(2) 0.027(2) 0.0051(17) 0.0014(17) -0.0015(17)
C25 0.023(2) 0.036(3) 0.0140(18) 0.0087(17) 0.0033(16) 0.0097(19)
C34 0.014(2) 0.037(3) 0.035(2) 0.010(2) 0.0035(18) -0.0025(19)
C41 0.019(2) 0.018(2) 0.032(2) 0.0044(17) -0.0010(17) 0.0093(17)
C11 0.0121(19) 0.025(2) 0.0192(19) 0.0009(16) -0.0036(15) 0.0017(16)
C54 0.036(3) 0.029(2) 0.026(2) 0.0133(19) 0.0092(19) 0.012(2)
C66 0.040(3) 0.029(2) 0.031(2) 0.016(2) 0.013(2) 0.012(2)
C18 0.016(2) 0.020(2) 0.034(2) 0.0025(18) 0.0092(17) 0.0003(17)
C57 0.037(3) 0.044(3) 0.031(2) 0.023(2) 0.016(2) 0.010(2)
C36 0.034(3) 0.020(2) 0.047(3) 0.013(2) 0.005(2) 0.002(2)
C71 0.046(3) 0.029(2) 0.028(2) 0.018(2) 0.017(2) 0.015(2)
C72 0.052(4) 0.038(3) 0.045(3) 0.021(3) 0.014(3) 0.012(3)
B1 0.012(2) 0.023(2) 0.0095(18) 0.0017(16) 0.0004(15) 0.0051(17)
C59 0.036(3) 0.024(2) 0.032(2) 0.0182(19) 0.006(2) 0.005(2)
C22 0.035(3) 0.068(4) 0.022(2) 0.016(2) -0.008(2) 0.013(3)
C56 0.041(3) 0.050(3) 0.035(3) 0.020(2) 0.018(2) 0.019(3)
B2 0.010(2) 0.0136(19) 0.0135(19) 0.0033(15) 0.0037(15) 0.0028(16)
C55 0.048(3) 0.034(3) 0.032(3) 0.012(2) 0.012(2) 0.021(2)
C74 0.070(4) 0.031(3) 0.057(4) 0.025(3) 0.026(3) 0.020(3)
C70 0.054(4) 0.031(3) 0.050(3) 0.021(2) 0.024(3) 0.018(3)
C62 0.041(3) 0.024(2) 0.065(4) 0.022(2) 0.019(3) 0.013(2)
C60 0.038(3) 0.039(3) 0.043(3) 0.024(2) 0.001(2) 0.009(2)
C73 0.047(3) 0.040(3) 0.038(3) 0.022(2) 0.020(2) 0.020(2)
C80 0.057(4) 0.048(3) 0.032(3) 0.005(3) -0.009(3) 0.001(3)
C23 0.043(3) 0.061(4) 0.037(3) 0.026(3) -0.005(2) 0.020(3)
C24 0.042(3) 0.043(3) 0.029(2) 0.014(2) 0.001(2) 0.018(2)
C61 0.055(4) 0.030(3) 0.046(3) 0.018(2) -0.010(3) -0.003(2)
C63 0.079(5) 0.036(3) 0.053(4) 0.031(3) 0.039(3) 0.032(3)
C67 0.058(4) 0.042(3) 0.035(3) 0.021(2) 0.020(3) 0.017(3)
C79 0.045(4) 0.071(4) 0.039(3) 0.020(3) -0.007(3) 0.008(3)
C75 0.081(5) 0.049(4) 0.072(5) 0.027(4) 0.007(4) 0.027(4)
C69 0.077(5) 0.031(3) 0.057(4) 0.016(3) 0.035(3) 0.021(3)
C68 0.075(5) 0.044(3) 0.043(3) 0.012(3) 0.032(3) 0.021(3)
C78 0.039(4) 0.112(7) 0.048(4) 0.033(4) -0.001(3) 0.009(4)
C81 0.073(5) 0.054(4) 0.032(3) 0.009(3) -0.002(3) 0.009(3)
C77 0.069(6) 0.134(9) 0.058(5) 0.007(5) 0.003(4) 0.036(6)
C64 0.097(6) 0.033(3) 0.075(5) 0.021(3) -0.004(4) -0.005(4)
C76 0.095(6) 0.051(4) 0.090(6) 0.044(4) 0.012(5) -0.002(4)
C82 0.136(9) 0.087(6) 0.063(5) 0.028(5) 0.040(5) 0.047(6)

loop_
_atom_type_symbol
_atom_type_description
_atom_type_scat_dispersion_real
_atom_type_scat_dispersion_imag
_atom_type_scat_source
C C 0.0033 0.0016 'International Tables Vol C Tables 4.2.6.8 and 6.1.1.4'
H H 0.0000 0.0000 'International Tables Vol C Tables 4.2.6.8 and 6.1.1.4'
Au Au -2.0133 8.8022 'International Tables Vol C Tables 4.2.6.8 and 6.1.1.4'
B B 0.0013 0.0007 'International Tables Vol C Tables 4.2.6.8 and 6.1.1.4'
F F 0.0171 0.0103 'International Tables Vol C Tables 4.2.6.8 and 6.1.1.4'
N N 0.0061 0.0033 'International Tables Vol C Tables 4.2.6.8 and 6.1.1.4'

loop_
_geom_angle_atom_site_label_1
_geom_angle_atom_site_label_2
_geom_angle_atom_site_label_3
_geom_angle
C52 Au1 C80 164.3(2)
C52 Au1 C79 163.8(2)
C80 Au1 C79 31.9(2)
C7 N3 C6 106.2(3)
C7 N3 B2 134.9(3)
C6 N3 B2 118.9(3)
C7 N4 C1 106.2(3)
C7 N4 B1 135.7(3)
C1 N4 B1 116.9(3)
C50 N1 C53 126.3(4)
C52 N1 C50 110.7(4)
C52 N1 C53 123.0(4)
C52 N2 C51 110.7(4)
C52 N2 C65 122.9(4)
C51 N2 C65 126.4(4)
N3 C7 C8 124.0(3)
N4 C7 N3 112.1(3)
N4 C7 C8 123.9(3)
C13 C8 C7 121.3(3)
C9 C8 C7 119.3(3)
C9 C8 C13 119.4(3)
C6 C1 N4 107.9(3)
C6 C1 C2 121.5(4)
C2 C1 N4 130.6(3)
C43 C38 B2 118.3(3)
C39 C38 C43 113.2(3)
C39 C38 B2 128.4(3)
F11 C19 C14 121.5(4)
F11 C19 C18 114.8(4)
C18 C19 C14 123.6(4)
F4 C28 C27 120.6(4)
F4 C28 C29 120.3(4)
C29 C28 C27 119.1(4)
C19 C14 B1 126.1(4)
C15 C14 C19 113.7(4)
C15 C14 B1 119.9(3)
C45 C44 B2 120.0(3)
C49 C44 C45 112.6(3)
C49 C44 B2 127.0(3)
C8 C13 H13 120.0
C12 C13 C8 119.9(4)
C12 C13 H13 120.0
C1 C6 N3 107.6(3)
C1 C6 C5 120.8(3)
C5 C6 N3 131.5(3)
C1 C2 H2 121.3
C3 C2 C1 117.4(4)
C3 C2 H2 121.3
C8 C9 H9 120.0
C10 C9 C8 120.1(4)
C10 C9 H9 120.0
F26 C43 C38 119.5(3)
F26 C43 C42 116.0(3)
C42 C43 C38 124.5(4)
N1 C50 H50 126.5
C51 C50 N1 106.9(4)
C51 C50 H50 126.5
C37 C32 C33 112.7(4)
C37 C32 B2 118.9(3)
C33 C32 B2 128.4(4)
N1 C52 Au1 128.1(3)
N2 C52 Au1 127.1(3)
N2 C52 N1 104.7(4)
C9 C10 H10 119.7
C11 C10 C9 120.6(4)
C11 C10 H10 119.7
F16 C45 C44 119.6(3)
F16 C45 C46 115.6(3)
C46 C45 C44 124.8(4)
F15 C15 C14 119.2(3)
F15 C15 C16 116.2(4)
C16 C15 C14 124.6(4)
C31 C26 C27 113.1(4)
C31 C26 B1 128.2(3)
C27 C26 B1 118.3(4)
C6 C5 H5 121.2
C4 C5 C6 117.6(4)
C4 C5 H5 121.2
F1 C31 C26 121.1(4)
F1 C31 C30 115.1(4)
C30 C31 C26 123.8(4)
C21 C20 B1 128.2(4)
C25 C20 C21 112.1(4)
C25 C20 B1 119.4(3)
C13 C12 H12 119.7
C11 C12 C13 120.6(4)
C11 C12 H12 119.7
F18 C47 C46 120.7(4)
F18 C47 C48 120.4(4)
C46 C47 C48 118.9(4)
F21 C37 C32 119.6(4)
F21 C37 C36 115.5(4)
C36 C37 C32 124.9(4)
F20 C49 C44 122.1(4)
F20 C49 C48 113.8(4)
C48 C49 C44 124.1(4)
F30 C39 C38 121.6(3)
F30 C39 C40 114.4(3)
C38 C39 C40 124.0(4)
F17 C46 C45 120.1(4)
F17 C46 C47 120.4(4)
C47 C46 C45 119.5(4)
F27 C42 C43 120.4(4)
F27 C42 C41 119.9(4)
C41 C42 C43 119.7(4)
F14 C16 C15 120.9(4)
F14 C16 C17 120.2(4)
C15 C16 C17 118.9(4)
F5 C27 C28 116.5(3)
F5 C27 C26 118.7(4)
C28 C27 C26 124.8(4)
F25 C33 C32 121.6(4)
F25 C33 C34 114.3(4)
C34 C33 C32 124.1(4)
F3 C29 C28 120.4(4)
F3 C29 C30 120.2(4)
C28 C29 C30 119.4(4)
F19 C48 C47 119.8(4)
F19 C48 C49 120.0(4)
C47 C48 C49 120.2(4)
C2 C3 H3 119.3
C2 C3 C4 121.5(4)
C4 C3 H3 119.3
C5 C4 C3 121.1(4)
C5 C4 H4 119.5
C3 C4 H4 119.5
F29 C40 C39 120.6(4)
F29 C40 C41 119.6(4)
C41 C40 C39 119.8(4)
C53 C58 C59 120.9(4)
C57 C58 C53 116.8(4)
C57 C58 C59 122.3(4)
C58 C53 N1 118.6(4)
C54 C53 N1 117.9(4)
C54 C53 C58 123.4(4)
F23 C35 C34 121.0(5)
F23 C35 C36 120.3(5)
C34 C35 C36 118.6(4)
N2 C51 H51 126.5
C50 C51 N2 107.0(4)
C50 C51 H51 126.5
F6 C21 C20 121.3(4)
F6 C21 C22 114.2(4)
C22 C21 C20 124.5(5)
C66 C65 N2 117.0(4)
C70 C65 N2 118.5(4)
C70 C65 C66 124.4(5)
F13 C17 C16 120.5(4)
F13 C17 C18 120.4(4)
C18 C17 C16 119.1(4)
F2 C30 C31 120.2(4)
F2 C30 C29 120.1(4)
C29 C30 C31 119.7(4)
F10 C25 C20 119.2(4)
F10 C25 C24 115.0(4)
C24 C25 C20 125.8(4)
F24 C34 C33 120.1(4)
F24 C34 C35 119.6(4)
C35 C34 C33 120.3(4)
F28 C41 C42 121.0(4)
F28 C41 C40 120.4(4)
C42 C41 C40 118.6(4)
C10 C11 H11 120.3
C12 C11 C10 119.5(4)
C12 C11 H11 120.3
C53 C54 C55 117.4(4)
C53 C54 C62 122.3(4)
C55 C54 C62 120.3(4)
C65 C66 C71 122.4(4)
C67 C66 C65 116.0(5)
C67 C66 C71 121.6(4)
F12 C18 C19 120.2(4)
F12 C18 C17 119.8(4)
C17 C18 C19 120.0(4)
C58 C57 H57 119.6
C56 C57 C58 120.8(5)
C56 C57 H57 119.6
F22 C36 C37 120.7(5)
F22 C36 C35 119.9(4)
C37 C36 C35 119.4(5)
C66 C71 H71 107.9
C66 C71 C72 110.8(4)
C66 C71 C73 111.0(4)
C72 C71 H71 107.9
C73 C71 H71 107.9
C73 C71 C72 111.1(4)
C71 C72 H72A 109.5
C71 C72 H72B 109.5
C71 C72 H72C 109.5
H72A C72 H72B 109.5
H72A C72 H72C 109.5
H72B C72 H72C 109.5
N4 B1 C14 113.4(3)
N4 B1 C26 109.9(3)
N4 B1 C20 101.5(3)
C14 B1 C26 103.9(3)
C14 B1 C20 113.8(3)
C26 B1 C20 114.7(3)
C58 C59 H59 108.1
C58 C59 C60 110.0(4)
C58 C59 C61 111.9(4)
C60 C59 H59 108.1
C61 C59 H59 108.1
C61 C59 C60 110.5(4)
F7 C22 C21 120.0(5)
F7 C22 C23 119.8(5)
C23 C22 C21 120.2(5)
C57 C56 H56 119.4
C55 C56 C57 121.2(5)
C55 C56 H56 119.4
N3 B2 C38 108.9(3)
N3 B2 C44 113.7(3)
N3 B2 C32 103.6(3)
C38 B2 C32 112.6(3)
C44 B2 C38 106.1(3)
C44 B2 C32 112.0(3)
C54 C55 H55 119.8
C56 C55 C54 120.5(5)
C56 C55 H55 119.8
C70 C74 H74 107.8
C70 C74 C75 110.4(5)
C75 C74 H74 107.8
C76 C74 H74 107.8
C76 C74 C70 111.5(6)
C76 C74 C75 111.2(6)
C65 C70 C74 122.4(5)
C65 C70 C69 116.3(5)
C69 C70 C74 121.3(5)
C54 C62 H62 107.4
C54 C62 C63 110.2(5)
C63 C62 H62 107.4
C64 C62 C54 112.7(5)
C64 C62 H62 107.4
C64 C62 C63 111.5(5)
C59 C60 H60A 109.5
C59 C60 H60B 109.5
C59 C60 H60C 109.5
H60A C60 H60B 109.5
H60A C60 H60C 109.5
H60B C60 H60C 109.5
C71 C73 H73A 109.5
C71 C73 H73B 109.5
C71 C73 H73C 109.5
H73A C73 H73B 109.5
H73A C73 H73C 109.5
H73B C73 H73C 109.5
C79 C80 Au1 74.7(4)
C79 C80 C81 167.6(6)
C81 C80 Au1 117.7(5)
F8 C23 C22 121.2(5)
F8 C23 C24 120.2(6)
C22 C23 C24 118.6(5)
F9 C24 C25 121.0(4)
F9 C24 C23 120.1(5)
C25 C24 C23 118.9(5)
C59 C61 H61A 109.5
C59 C61 H61B 109.5
C59 C61 H61C 109.5
H61A C61 H61B 109.5
H61A C61 H61C 109.5
H61B C61 H61C 109.5
C62 C63 H63A 109.5
C62 C63 H63B 109.5
C62 C63 H63C 109.5
H63A C63 H63B 109.5
H63A C63 H63C 109.5
H63B C63 H63C 109.5
C66 C67 H67 119.2
C68 C67 C66 121.7(5)
C68 C67 H67 119.2
C80 C79 Au1 73.4(4)
C80 C79 C78 167.8(6)
C78 C79 Au1 118.4(4)
C74 C75 H75A 109.5
C74 C75 H75B 109.5
C74 C75 H75C 109.5
H75A C75 H75B 109.5
H75A C75 H75C 109.5
H75B C75 H75C 109.5
C70 C69 H69 119.5
C68 C69 C70 121.1(5)
C68 C69 H69 119.5
C67 C68 C69 120.4(5)
C67 C68 H68 119.8
C69 C68 H68 119.8
C79 C78 H78A 108.8
C79 C78 H78B 108.8
C79 C78 C77 114.0(7)
H78A C78 H78B 107.7
C77 C78 H78A 108.8
C77 C78 H78B 108.8
C80 C81 H81A 108.7
C80 C81 H81B 108.7
H81A C81 H81B 107.6
C82 C81 C80 114.2(6)
C82 C81 H81A 108.7
C82 C81 H81B 108.7
C78 C77 H77A 109.5
C78 C77 H77B 109.5
C78 C77 H77C 109.5
H77A C77 H77B 109.5
H77A C77 H77C 109.5
H77B C77 H77C 109.5
C62 C64 H64A 109.5
C62 C64 H64B 109.5
C62 C64 H64C 109.5
H64A C64 H64B 109.5
H64A C64 H64C 109.5
H64B C64 H64C 109.5
C74 C76 H76A 109.5
C74 C76 H76B 109.5
C74 C76 H76C 109.5
H76A C76 H76B 109.5
H76A C76 H76C 109.5
H76B C76 H76C 109.5
C81 C82 H82A 109.5
C81 C82 H82B 109.5
C81 C82 H82C 109.5
H82A C82 H82B 109.5
H82A C82 H82C 109.5
H82B C82 H82C 109.5

loop_
_geom_bond_atom_site_label_1
_geom_bond_atom_site_label_2
_geom_bond_distance
Au1 C52 1.980(4)
Au1 C80 2.210(6)
Au1 C79 2.224(6)
F16 C45 1.347(4)
F15 C15 1.354(4)
F4 C28 1.342(4)
F30 C39 1.345(4)
F26 C43 1.350(4)
F5 C27 1.351(5)
F11 C19 1.354(5)
F25 C33 1.345(5)
F1 C31 1.348(4)
F21 C37 1.352(5)
F27 C42 1.347(5)
F17 C46 1.341(5)
F6 C21 1.347(6)
F14 C16 1.342(5)
F10 C25 1.350(5)
F29 C40 1.338(5)
F20 C49 1.350(5)
F3 C29 1.343(5)
F18 C47 1.347(5)
F28 C41 1.341(5)
F2 C30 1.340(5)
F19 C48 1.346(5)
F12 C18 1.349(5)
F24 C34 1.354(5)
F13 C17 1.340(5)
F22 C36 1.350(6)
F7 C22 1.346(6)
N3 C7 1.349(5)
N3 C6 1.402(5)
N3 B2 1.599(5)
F23 C35 1.344(5)
N4 C7 1.346(5)
N4 C1 1.400(5)
N4 B1 1.613(5)
N1 C50 1.376(6)
N1 C52 1.352(5)
N1 C53 1.445(6)
F9 C24 1.339(6)
N2 C52 1.352(6)
N2 C51 1.376(6)
N2 C65 1.444(6)
F8 C23 1.340(6)
C7 C8 1.491(5)
C8 C13 1.395(5)
C8 C9 1.393(5)
C1 C6 1.381(5)
C1 C2 1.395(5)
C38 C43 1.392(5)
C38 C39 1.384(5)
C38 B2 1.650(6)
C19 C14 1.388(6)
C19 C18 1.376(6)
C28 C27 1.374(6)
C28 C29 1.368(6)
C14 C15 1.387(5)
C14 B1 1.642(6)
C44 C45 1.393(5)
C44 C49 1.388(5)
C44 B2 1.650(6)
C13 H13 0.9500
C13 C12 1.388(5)
C6 C5 1.400(5)
C2 H2 0.9500
C2 C3 1.373(6)
C9 H9 0.9500
C9 C10 1.386(6)
C43 C42 1.376(6)
C50 H50 0.9500
C50 C51 1.338(7)
C32 C37 1.389(6)
C32 C33 1.394(6)
C32 B2 1.669(6)
C10 H10 0.9500
C10 C11 1.384(6)
C45 C46 1.380(5)
C15 C16 1.372(6)
C26 C31 1.390(6)
C26 C27 1.395(5)
C26 B1 1.649(6)
C5 H5 0.9500
C5 C4 1.376(6)
C31 C30 1.384(6)
C20 C21 1.390(6)
C20 C25 1.389(6)
C20 B1 1.670(6)
C12 H12 0.9500
C12 C11 1.384(6)
C47 C46 1.363(6)
C47 C48 1.366(7)
C37 C36 1.376(6)
C49 C48 1.383(6)
C39 C40 1.388(6)
C42 C41 1.373(6)
C16 C17 1.382(7)
C33 C34 1.379(6)
C29 C30 1.373(6)
C3 H3 0.9500
C3 C4 1.402(6)
C4 H4 0.9500
C40 C41 1.376(6)
C58 C53 1.397(6)
C58 C57 1.387(7)
C58 C59 1.515(6)
C53 C54 1.391(6)
C35 C34 1.362(7)
C35 C36 1.377(7)
C51 H51 0.9500
C21 C22 1.384(7)
C65 C66 1.406(6)
C65 C70 1.387(7)
C17 C18 1.367(7)
C25 C24 1.378(7)
C11 H11 0.9500
C54 C55 1.394(7)
C54 C62 1.522(7)
C66 C71 1.518(7)
C66 C67 1.390(7)
C57 H57 0.9500
C57 C56 1.385(8)
C71 H71 1.0000
C71 C72 1.527(8)
C71 C73 1.521(7)
C72 H72A 0.9800
C72 H72B 0.9800
C72 H72C 0.9800
C59 H59 1.0000
C59 C60 1.525(7)
C59 C61 1.520(7)
C22 C23 1.368(9)
C56 H56 0.9500
C56 C55 1.364(8)
C55 H55 0.9500
C74 H74 1.0000
C74 C70 1.520(7)
C74 C75 1.556(10)
C74 C76 1.495(10)
C70 C69 1.398(8)
C62 H62 1.0000
C62 C63 1.523(9)
C62 C64 1.516(9)
C60 H60A 0.9800
C60 H60B 0.9800
C60 H60C 0.9800
C73 H73A 0.9800
C73 H73B 0.9800
C73 H73C 0.9800
C80 C79 1.219(9)
C80 C81 1.489(9)
C23 C24 1.380(7)
C61 H61A 0.9800
C61 H61B 0.9800
C61 H61C 0.9800
C63 H63A 0.9800
C63 H63B 0.9800
C63 H63C 0.9800
C67 H67 0.9500
C67 C68 1.371(8)
C79 C78 1.466(9)
C75 H75A 0.9800
C75 H75B 0.9800
C75 H75C 0.9800
C69 H69 0.9500
C69 C68 1.385(8)
C68 H68 0.9500
C78 H78A 0.9900
C78 H78B 0.9900
C78 C77 1.515(12)
C81 H81A 0.9900
C81 H81B 0.9900
C81 C82 1.453(11)
C77 H77A 0.9800
C77 H77B 0.9800
C77 H77C 0.9800
C64 H64A 0.9800
C64 H64B 0.9800
C64 H64C 0.9800
C76 H76A 0.9800
C76 H76B 0.9800
C76 H76C 0.9800
C82 H82A 0.9800
C82 H82B 0.9800
C82 H82C 0.9800
